data_1534355
loop_
_publ_author_name
'Charpin, P.'
'Lance, M.'
'Tue, B.H'
'Bougon, R.'

_publ_section_title
;
 Crystallographic data on bis-tetrafluoroammonium hexafluoronickelate(IV),
 (N F4)2 Ni F6
;
_journal_name_full 'Journal of Fluorine Chemistry'
_journal_page_first 479
_journal_page_last 484
_journal_volume 17
_journal_year 1981
_chemical_formula_sum 'F14 N2 Ni'
_chemical_name_systematic '(N F4)2 Ni F6'
_space_group_IT_number 87
_symmetry_space_group_name_Hall '-I 4'
_symmetry_space_group_name_H-M 'I 4/m'
_cell_angle_alpha 90
_cell_angle_beta 90
_cell_angle_gamma 90
_cell_formula_units_Z 2
_cell_length_a 6.828
_cell_length_b 6.828
_cell_length_c 9.27
_cell_volume 432.182
_citation_journal_id_ASTM JFLCAR
_cod_data_source_file Charpin_JFLCAR_1981_1300.cif
_cod_data_source_block F14N2Ni1
_cod_original_cell_volume 432.1821
_cod_original_formula_sum 'F14 N2 Ni1'
_cod_database_code 1534355

loop_
_symmetry_equiv_pos_as_xyz
x,y,z
-y,x,z
-x,-y,z
y,-x,z
-x,-y,-z
y,-x,-z
x,y,-z
-y,x,-z
x+1/2,y+1/2,z+1/2
-y+1/2,x+1/2,z+1/2
-x+1/2,-y+1/2,z+1/2
y+1/2,-x+1/2,z+1/2
-x+1/2,-y+1/2,-z+1/2
y+1/2,-x+1/2,-z+1/2
x+1/2,y+1/2,-z+1/2
-y+1/2,x+1/2,-z+1/2

loop_
_atom_site_label
_atom_site_type_symbol
_atom_site_fract_x
_atom_site_fract_y
_atom_site_fract_z
_atom_site_occupancy
_atom_site_U_iso_or_equiv
F3 F-1 0.144 0.567 0.166 1 0.0
F1 F-1 0.131 0.223 0 1 0.0
N1 N+5 0 0.5 0.25 1 0.0
Ni1 Ni+4 0 0 0 1 0.0
F2 F-1 0 0 0.185 1 0.0
